data_2020400
loop_
_publ_author_name
'Jurek, Paul'
'Reibenspies, Joseph H.'
'Kiefer, Garry E.'

_publ_section_title
;
 CB-TE2A^+^&#x00B7;Cl^{-^}&#x00B7;3H~2~O: a short intermolecular hydrogen
 bond between zwitterionic bicyclo[6.6.2]tetraamine macrocycles
;
_journal_coeditor_code SK3611
_journal_issue 2
_journal_name_full 'Acta Crystallographica Section C'
_journal_page_first 139
_journal_page_last 142
_journal_paper_doi 10.1107/S2053229616000358
_journal_volume 72
_journal_year 2016
_chemical_formula_iupac 'C16 H31 N4 O4 +, Cl -, 3H2 O'
_chemical_formula_moiety 'C16 H31 N4 O4 +, Cl -, 3(H2 O)'
_chemical_formula_sum 'C16 H37 Cl N4 O7'
_chemical_formula_weight 432.94
_chemical_name_systematic
;
11-Carboxymethyl-1,8-tetraaza-4,11-diazoniabicyclo[6.6.2]hexadecane-4-acetate
chloride trihydrate
;
_space_group_crystal_system triclinic
_space_group_IT_number 2
_space_group_name_Hall '-P 1'
_space_group_name_H-M_alt 'P -1'
_symmetry_space_group_name_Hall '-P 1'
_symmetry_space_group_name_H-M 'P -1'
_atom_sites_solution_hydrogens mixed
_audit_creation_method
;
Olex2 1.2
(compiled 2015.09.30 svn.r3233 for OlexSys, GUI svn.r5103)
;
_cell_angle_alpha 106.332(4)
_cell_angle_beta 90.296(5)
_cell_angle_gamma 93.842(5)
_cell_formula_units_Z 2
_cell_length_a 8.3119(7)
_cell_length_b 10.7358(8)
_cell_length_c 12.2031(10)
_cell_measurement_reflns_used 3363
_cell_measurement_temperature 110
_cell_measurement_theta_max 64.01
_cell_measurement_theta_min 3.78
_cell_volume 1042.33(15)
_computing_cell_refinement
;
FRAMBO (Bruker, 2004)
;
_computing_data_collection
;
FRAMBO (Bruker, 2004)
;
_computing_data_reduction
;
SAINT (Bruker, 2004)
;
_computing_molecular_graphics
;
OLEX2 (Dolomanov <i>et al.</i>,  2009) and
Mercury (Macrae <i>et al.</i>,  2006)
;
_computing_publication_material
;
OLEX2 (Dolomanov <i>et al.</i>,  2009)
;
_computing_structure_refinement
;
SHELXL2014 (Sheldrick, 2015b)
;
_computing_structure_solution
;
SHELXT (Sheldrick, 2015a)
;
_diffrn_ambient_temperature 110
_diffrn_detector_area_resol_mean 4
_diffrn_measured_fraction_theta_full 0.947
_diffrn_measured_fraction_theta_max 0.947
_diffrn_measurement_device 'three-circle diffractometer'
_diffrn_measurement_device_type 'Bruker GADDS'
_diffrn_measurement_method 'phi and omega scans'
_diffrn_radiation_monochromator graphite
_diffrn_radiation_type CuK\a
_diffrn_radiation_wavelength 1.54178
_diffrn_reflns_av_R_equivalents 0.0298
_diffrn_reflns_limit_h_max 9
_diffrn_reflns_limit_h_min -9
_diffrn_reflns_limit_k_max 12
_diffrn_reflns_limit_k_min -12
_diffrn_reflns_limit_l_max 13
_diffrn_reflns_limit_l_min -13
_diffrn_reflns_number 10728
_diffrn_reflns_theta_full 64.003
_diffrn_reflns_theta_max 64.003
_diffrn_reflns_theta_min 3.776
_diffrn_standards_number 0
_exptl_absorpt_coefficient_mu 2.019
_exptl_absorpt_correction_T_max 0.9058
_exptl_absorpt_correction_T_min 0.8236
_exptl_absorpt_correction_type multi-scan
_exptl_absorpt_process_details
;
(SADABS; Bruker, 2009)
;
_exptl_crystal_colour colourless
_exptl_crystal_density_diffrn 1.379
_exptl_crystal_description needle
_exptl_crystal_F_000 468
_exptl_crystal_size_max 0.1
_exptl_crystal_size_mid 0.05
_exptl_crystal_size_min 0.05
_refine_diff_density_max 0.339
_refine_diff_density_min -0.227
_refine_ls_extinction_method none
_refine_ls_goodness_of_fit_ref 1.036
_refine_ls_hydrogen_treatment mixed
_refine_ls_matrix_type full
_refine_ls_number_parameters 259
_refine_ls_number_reflns 3289
_refine_ls_number_restraints 0
_refine_ls_restrained_S_all 1.036
_refine_ls_R_factor_all 0.0419
_refine_ls_R_factor_gt 0.0331
_refine_ls_shift/su_max 0.001
_refine_ls_shift/su_mean 0.000
_refine_ls_structure_factor_coef Fsqd
_refine_ls_weighting_details 'w=1/[\s^2^(Fo^2^)+(0.0600P)^2^] where P=(Fo^2^+2Fc^2^)/3'
_refine_ls_weighting_scheme calc
_refine_ls_wR_factor_gt 0.0909
_refine_ls_wR_factor_ref 0.0947
_reflns_number_gt 2674
_reflns_number_total 3289
_reflns_threshold_expression 'I > 2\s(I)'
_cod_data_source_file sk3611sup1.cif
_cod_data_source_block I
_cod_depositor_comments 'Adding full bibliography for 2020400.cif.'
_cod_database_code 2020400
_cod_database_fobs_code 2020400
_shelx_space_group_comment
;
The symmetry employed for this shelxl refinement is uniquely defined
by the following loop, which should always be used as a source of
symmetry information in preference to the above space-group names.
They are only intended as comments.
;
_shelx_estimated_absorpt_t_min 0.824
_shelx_estimated_absorpt_t_max 0.906

loop_
_space_group_symop_operation_xyz
'x, y, z'
'-x, -y, -z'

loop_
_atom_site_type_symbol
_atom_site_label
_atom_site_fract_x
_atom_site_fract_y
_atom_site_fract_z
_atom_site_U_iso_or_equiv
_atom_site_adp_type
_atom_site_calc_flag
_atom_site_occupancy
Cl Cl1 0.20410(6) 0.27887(4) 0.62359(4) 0.01693(15) Uani d 1
O O1W 0.17484(18) 0.80291(14) 1.32400(12) 0.0236(4) Uani d 1
H H1WA 0.1486 0.8620 1.2948 0.094(13) Uiso d 1
H H1WB 0.0783 0.7775 1.3337 0.047(9) Uiso d 1
O O2W 0.69055(18) 0.53561(15) 0.97449(13) 0.0261(4) Uani d 1
H H2WA 0.6732 0.6145 0.9811 0.055(9) Uiso d 1
H H2WB 0.6447 0.4929 0.9114 0.069(11) Uiso d 1
O O3W 0.5648(2) 0.36077(16) 0.75645(15) 0.0369(4) Uani d 1
H H3WA 0.4738 0.3313 0.7241 0.077(11) Uiso d 1
H H3WB 0.6393 0.3190 0.7185 0.078(12) Uiso d 1
O O1 0.17002(16) 0.92038(13) 1.13985(11) 0.0166(3) Uani d 1
O O2 0.07514(15) 0.90310(12) 0.96337(11) 0.0140(3) Uani d 1
H H2 0.0230 0.9703 0.9888 0.021 Uiso d 0.5
O O3 0.41747(15) 0.99471(12) 0.91566(11) 0.0134(3) Uani d 1
H H3 0.4750 0.9984 0.9744 0.020 Uiso d 0.5
O O4 0.32685(16) 1.18973(13) 1.00273(11) 0.0179(3) Uani d 1
N N1 0.41164(18) 0.73962(15) 0.68379(13) 0.0104(3) Uani d 1
C C2 0.4592(2) 0.66467(18) 0.76201(16) 0.0119(4) Uani d 1
H H2A 0.5167 0.7255 0.8292 0.014 Uiso calc 1
H H2B 0.5364 0.6016 0.7225 0.014 Uiso calc 1
C C3 0.3224(2) 0.59094(17) 0.80398(16) 0.0115(4) Uani d 1
H H3A 0.2680 0.5264 0.7375 0.014 Uiso calc 1
H H3B 0.3677 0.5426 0.8537 0.014 Uiso calc 1
N N4 0.19973(18) 0.67758(14) 0.86923(13) 0.0106(4) Uani d 1
H H4 0.1876 0.7316 0.8264 0.016 Uiso d 1
C C5 0.0429(2) 0.60068(19) 0.87666(17) 0.0146(4) Uani d 1
H H5A -0.0259 0.6558 0.9337 0.017 Uiso calc 1
H H5B 0.0660 0.5245 0.9033 0.017 Uiso calc 1
C C6 -0.0480(2) 0.55401(19) 0.76277(17) 0.0167(4) Uani d 1
H H6A -0.1520 0.5087 0.7734 0.020 Uiso calc 1
H H6B 0.0154 0.4902 0.7087 0.020 Uiso calc 1
C C7 -0.0812(2) 0.66334(19) 0.71068(17) 0.0155(4) Uani d 1
H H7A -0.1512 0.6272 0.6416 0.019 Uiso calc 1
H H7B -0.1412 0.7287 0.7660 0.019 Uiso calc 1
N N8 0.06690(18) 0.72967(15) 0.67887(13) 0.0120(4) Uani d 1
C C9 0.0185(2) 0.84876(18) 0.65254(17) 0.0134(4) Uani d 1
H H9A -0.0364 0.9021 0.7195 0.016 Uiso calc 1
H H9B -0.0607 0.8228 0.5879 0.016 Uiso calc 1
C C10 0.1557(2) 0.93218(18) 0.62245(16) 0.0124(4) Uani d 1
H H10A 0.2057 0.8818 0.5518 0.015 Uiso calc 1
H H10B 0.1121 1.0093 0.6070 0.015 Uiso calc 1
N N11 0.28307(17) 0.97675(14) 0.71619(12) 0.0092(3) Uani d 1
H H11 0.3090 0.9091 0.7382 0.014 Uiso d 1
C C12 0.4396(2) 1.02379(18) 0.67489(16) 0.0135(4) Uani d 1
H H12A 0.5099 1.0700 0.7416 0.016 Uiso calc 1
H H12B 0.4175 1.0866 0.6318 0.016 Uiso calc 1
C C13 0.5275(2) 0.91365(19) 0.59910(17) 0.0153(4) Uani d 1
H H13A 0.6313 0.9497 0.5774 0.018 Uiso calc 1
H H13B 0.4623 0.8743 0.5282 0.018 Uiso calc 1
C C14 0.5607(2) 0.80741(19) 0.65530(17) 0.0137(4) Uani d 1
H H14A 0.6251 0.7426 0.6032 0.016 Uiso calc 1
H H14B 0.6260 0.8467 0.7262 0.016 Uiso calc 1
C C15 0.3294(2) 0.65655(19) 0.57792(16) 0.0143(4) Uani d 1
H H15A 0.3715 0.5692 0.5602 0.017 Uiso calc 1
H H15B 0.3587 0.6937 0.5145 0.017 Uiso calc 1
C C16 0.1434(2) 0.64024(19) 0.58107(16) 0.0137(4) Uani d 1
H H16A 0.0985 0.6521 0.5097 0.016 Uiso calc 1
H H16B 0.1122 0.5498 0.5815 0.016 Uiso calc 1
C C17 0.2592(2) 0.75293(17) 0.98560(16) 0.0119(4) Uani d 1
H H17A 0.3733 0.7842 0.9819 0.014 Uiso calc 1
H H17B 0.2548 0.6950 1.0360 0.014 Uiso calc 1
C C18 0.1609(2) 0.86861(18) 1.03671(17) 0.0115(4) Uani d 1
C C19 0.2276(2) 1.07889(18) 0.81561(16) 0.0107(4) Uani d 1
H H19A 0.1142 1.0563 0.8310 0.013 Uiso calc 1
H H19B 0.2320 1.1632 0.7973 0.013 Uiso calc 1
C C20 0.3320(2) 1.09210(18) 0.92140(16) 0.0113(4) Uani d 1

loop_
_atom_site_aniso_label
_atom_site_aniso_U_11
_atom_site_aniso_U_22
_atom_site_aniso_U_33
_atom_site_aniso_U_12
_atom_site_aniso_U_13
_atom_site_aniso_U_23
Cl1 0.0223(3) 0.0124(3) 0.0152(3) 0.00426(19) -0.00196(19) 0.00180(19)
O1W 0.0211(9) 0.0256(8) 0.0259(9) 0.0038(7) -0.0007(6) 0.0097(7)
O2W 0.0347(10) 0.0191(9) 0.0265(9) 0.0040(7) 0.0008(7) 0.0095(7)
O3W 0.0276(10) 0.0239(9) 0.0494(11) 0.0071(8) -0.0084(9) -0.0066(8)
O1 0.0194(8) 0.0175(7) 0.0119(8) 0.0054(6) 0.0026(6) 0.0013(6)
O2 0.0154(7) 0.0127(7) 0.0152(8) 0.0064(6) 0.0026(6) 0.0048(6)
O3 0.0146(7) 0.0142(7) 0.0114(7) 0.0023(5) -0.0051(6) 0.0036(6)
O4 0.0228(8) 0.0139(8) 0.0138(8) 0.0015(6) -0.0047(6) -0.0012(6)
N1 0.0108(8) 0.0113(8) 0.0089(8) 0.0003(6) -0.0003(6) 0.0028(6)
C2 0.0116(10) 0.0138(10) 0.0112(10) 0.0037(8) -0.0003(8) 0.0043(8)
C3 0.0131(10) 0.0071(9) 0.0136(10) 0.0046(7) 0.0029(8) 0.0008(8)
N4 0.0122(9) 0.0086(8) 0.0115(9) 0.0005(6) 0.0019(6) 0.0034(7)
C5 0.0116(10) 0.0126(10) 0.0198(11) -0.0009(8) 0.0037(8) 0.0057(8)
C6 0.0123(11) 0.0133(10) 0.0226(12) -0.0007(8) 0.0013(8) 0.0022(9)
C7 0.0094(10) 0.0151(11) 0.0195(11) -0.0006(8) -0.0019(8) 0.0013(8)
N8 0.0100(8) 0.0109(8) 0.0134(9) 0.0016(6) -0.0002(6) 0.0006(7)
C9 0.0135(10) 0.0124(10) 0.0135(10) 0.0037(8) -0.0040(8) 0.0016(8)
C10 0.0154(10) 0.0134(10) 0.0074(10) 0.0025(8) -0.0036(8) 0.0009(8)
N11 0.0093(8) 0.0107(8) 0.0087(9) 0.0011(6) -0.0002(6) 0.0047(7)
C12 0.0126(10) 0.0154(10) 0.0143(11) 0.0004(8) 0.0029(8) 0.0074(8)
C13 0.0141(10) 0.0182(11) 0.0153(11) 0.0032(8) 0.0037(8) 0.0070(9)
C14 0.0106(10) 0.0142(10) 0.0169(11) 0.0007(8) 0.0030(8) 0.0052(8)
C15 0.0160(11) 0.0143(10) 0.0105(10) 0.0037(8) -0.0010(8) -0.0003(8)
C16 0.0150(11) 0.0129(10) 0.0104(10) 0.0017(8) -0.0030(8) -0.0014(8)
C17 0.0128(10) 0.0101(10) 0.0124(10) 0.0016(8) -0.0005(8) 0.0025(8)
C18 0.0078(10) 0.0109(10) 0.0169(11) 0.0008(7) 0.0033(8) 0.0057(8)
C19 0.0104(10) 0.0105(9) 0.0111(10) 0.0027(7) -0.0002(7) 0.0024(8)
C20 0.0111(10) 0.0119(10) 0.0115(10) -0.0016(8) 0.0011(8) 0.0049(8)

loop_
_atom_type_symbol
_atom_type_description
_atom_type_scat_dispersion_real
_atom_type_scat_dispersion_imag
_atom_type_scat_source
C C 0.0181 0.0091 'International Tables Vol C Tables 4.2.6.8 and 6.1.1.4'
H H 0.0000 0.0000 'International Tables Vol C Tables 4.2.6.8 and 6.1.1.4'
N N 0.0311 0.0180 'International Tables Vol C Tables 4.2.6.8 and 6.1.1.4'
O O 0.0492 0.0322 'International Tables Vol C Tables 4.2.6.8 and 6.1.1.4'
Cl Cl 0.3639 0.7018 'International Tables Vol C Tables 4.2.6.8 and 6.1.1.4'

loop_
_geom_angle_atom_site_label_1
_geom_angle_atom_site_label_2
_geom_angle_atom_site_label_3
_geom_angle
H1WA O1W H1WB 94.8
H2WA O2W H2WB 104.8
H3WA O3W H3WB 109.8
C18 O2 H2 116.7
C20 O3 H3 116.5
C2 N1 C14 107.46(14)
C2 N1 C15 112.74(14)
C15 N1 C14 110.05(14)
N1 C2 H2A 108.4
N1 C2 H2B 108.4
N1 C2 C3 115.63(15)
H2A C2 H2B 107.4
C3 C2 H2A 108.4
C3 C2 H2B 108.4
C2 C3 H3A 108.9
C2 C3 H3B 108.9
H3A C3 H3B 107.7
N4 C3 C2 113.25(15)
N4 C3 H3A 108.9
N4 C3 H3B 108.9
C3 N4 H4 101.9
C3 N4 C5 111.29(14)
C5 N4 H4 111.2
C17 N4 C3 112.55(14)
C17 N4 H4 109.7
C17 N4 C5 109.96(14)
N4 C5 H5A 109.2
N4 C5 H5B 109.2
N4 C5 C6 112.24(15)
H5A C5 H5B 107.9
C6 C5 H5A 109.2
C6 C5 H5B 109.2
C5 C6 H6A 108.9
C5 C6 H6B 108.9
C5 C6 C7 113.44(16)
H6A C6 H6B 107.7
C7 C6 H6A 108.9
C7 C6 H6B 108.9
C6 C7 H7A 108.8
C6 C7 H7B 108.8
H7A C7 H7B 107.7
N8 C7 C6 113.88(15)
N8 C7 H7A 108.8
N8 C7 H7B 108.8
C9 N8 C7 107.36(14)
C16 N8 C7 110.00(15)
C16 N8 C9 112.47(15)
N8 C9 H9A 108.5
N8 C9 H9B 108.5
N8 C9 C10 114.90(15)
H9A C9 H9B 107.5
C10 C9 H9A 108.5
C10 C9 H9B 108.5
C9 C10 H10A 109.1
C9 C10 H10B 109.1
H10A C10 H10B 107.8
N11 C10 C9 112.50(14)
N11 C10 H10A 109.1
N11 C10 H10B 109.1
C10 N11 H11 108.8
C12 N11 C10 112.45(14)
C12 N11 H11 103.4
C19 N11 C10 112.06(14)
C19 N11 H11 109.8
C19 N11 C12 109.95(14)
N11 C12 H12A 109.1
N11 C12 H12B 109.1
N11 C12 C13 112.43(15)
H12A C12 H12B 107.8
C13 C12 H12A 109.1
C13 C12 H12B 109.1
C12 C13 H13A 108.9
C12 C13 H13B 108.9
C12 C13 C14 113.56(16)
H13A C13 H13B 107.7
C14 C13 H13A 108.9
C14 C13 H13B 108.9
N1 C14 C13 113.41(15)
N1 C14 H14A 108.9
N1 C14 H14B 108.9
C13 C14 H14A 108.9
C13 C14 H14B 108.9
H14A C14 H14B 107.7
N1 C15 H15A 108.3
N1 C15 H15B 108.3
N1 C15 C16 115.86(16)
H15A C15 H15B 107.4
C16 C15 H15A 108.3
C16 C15 H15B 108.3
N8 C16 C15 116.19(15)
N8 C16 H16A 108.2
N8 C16 H16B 108.2
C15 C16 H16A 108.2
C15 C16 H16B 108.2
H16A C16 H16B 107.4
N4 C17 H17A 109.1
N4 C17 H17B 109.1
N4 C17 C18 112.31(15)
H17A C17 H17B 107.9
C18 C17 H17A 109.1
C18 C17 H17B 109.1
O1 C18 O2 126.38(18)
O1 C18 C17 119.17(16)
O2 C18 C17 114.44(16)
N11 C19 H19A 109.4
N11 C19 H19B 109.4
N11 C19 C20 111.10(15)
H19A C19 H19B 108.0
C20 C19 H19A 109.4
C20 C19 H19B 109.4
O3 C20 C19 114.42(16)
O4 C20 O3 126.44(17)
O4 C20 C19 119.14(16)

loop_
_geom_bond_atom_site_label_1
_geom_bond_atom_site_label_2
_geom_bond_distance
O1W H1WA 0.8501
O1W H1WB 0.8500
O2W H2WA 0.8500
O2W H2WB 0.8499
O3W H3WA 0.8499
O3W H3WB 0.8501
O1 C18 1.224(2)
O2 H2 0.8500
O2 C18 1.289(2)
O3 H3 0.8500
O3 C20 1.289(2)
O4 C20 1.228(2)
N1 C2 1.478(2)
N1 C14 1.487(2)
N1 C15 1.481(2)
C2 H2A 0.9900
C2 H2B 0.9900
C2 C3 1.515(3)
C3 H3A 0.9900
C3 H3B 0.9900
C3 N4 1.503(2)
N4 H4 0.8934
N4 C5 1.513(2)
N4 C17 1.486(2)
C5 H5A 0.9900
C5 H5B 0.9900
C5 C6 1.517(3)
C6 H6A 0.9900
C6 H6B 0.9900
C6 C7 1.523(3)
C7 H7A 0.9900
C7 H7B 0.9900
C7 N8 1.489(2)
N8 C9 1.483(2)
N8 C16 1.482(2)
C9 H9A 0.9900
C9 H9B 0.9900
C9 C10 1.513(3)
C10 H10A 0.9900
C10 H10B 0.9900
C10 N11 1.507(2)
N11 H11 0.8813
N11 C12 1.505(2)
N11 C19 1.487(2)
C12 H12A 0.9900
C12 H12B 0.9900
C12 C13 1.515(3)
C13 H13A 0.9900
C13 H13B 0.9900
C13 C14 1.526(3)
C14 H14A 0.9900
C14 H14B 0.9900
C15 H15A 0.9900
C15 H15B 0.9900
C15 C16 1.546(3)
C16 H16A 0.9900
C16 H16B 0.9900
C17 H17A 0.9900
C17 H17B 0.9900
C17 C18 1.518(3)
C19 H19A 0.9900
C19 H19B 0.9900
C19 C20 1.519(2)

loop_
_geom_hbond_atom_site_label_D
_geom_hbond_atom_site_label_H
_geom_hbond_atom_site_label_A
_geom_hbond_site_symmetry_A
_geom_hbond_distance_DH
_geom_hbond_distance_HA
_geom_hbond_distance_DA
_geom_hbond_angle_DHA
O1W H1WA O1 . 0.85 2.16 2.8709(19) 141.4
O1W H1WB Cl1 2_567 0.85 2.48 3.3267(16) 174.9
O2W H2WA O4 2_677 0.85 2.06 2.897(2) 170.3
O2W H2WB O3W . 0.85 2.09 2.932(2) 168.7
O3W H3WA Cl1 . 0.85 2.50 3.3442(17) 170.9
O3W H3WB O1W 2_667 0.85 2.07 2.880(2) 160.4
O2 H2 O2 2_577 0.85 1.60 2.450(2) 180.0
O3 H3 O3 2_677 0.85 1.59 2.439(2) 180.0
N4 H4 O2 . 0.89 2.36 2.6529(19) 99.1
N4 H4 N1 . 0.89 2.57 3.066(2) 115.9
N4 H4 N8 . 0.89 2.05 2.778(2) 137.8
N11 H11 O3 . 0.88 2.26 2.6247(18) 104.8
N11 H11 N1 . 0.88 2.00 2.754(2) 142.3

loop_
_geom_torsion_atom_site_label_1
_geom_torsion_atom_site_label_2
_geom_torsion_atom_site_label_3
_geom_torsion_atom_site_label_4
_geom_torsion
N1 C2 C3 N4 -60.1(2)
N1 C15 C16 N8 12.2(2)
C2 N1 C14 C13 -166.06(16)
C2 N1 C15 C16 91.92(19)
C2 C3 N4 C5 161.89(14)
C2 C3 N4 C17 -74.16(19)
C3 N4 C5 C6 -71.28(19)
C3 N4 C17 C18 162.04(15)
N4 C5 C6 C7 -55.5(2)
N4 C17 C18 O1 162.69(16)
N4 C17 C18 O2 -17.9(2)
C5 N4 C17 C18 -73.28(18)
C5 C6 C7 N8 64.9(2)
C6 C7 N8 C9 -168.54(16)
C6 C7 N8 C16 68.8(2)
C7 N8 C9 C10 177.80(16)
C7 N8 C16 C15 -147.53(16)
N8 C9 C10 N11 -58.3(2)
C9 N8 C16 C15 92.86(19)
C9 C10 N11 C12 162.71(15)
C9 C10 N11 C19 -72.84(19)
C10 N11 C12 C13 -71.56(19)
C10 N11 C19 C20 162.16(14)
N11 C12 C13 C14 -56.1(2)
N11 C19 C20 O3 -17.3(2)
N11 C19 C20 O4 163.65(16)
C12 N11 C19 C20 -72.01(17)
C12 C13 C14 N1 62.8(2)
C14 N1 C2 C3 178.38(16)
C14 N1 C15 C16 -148.12(16)
C15 N1 C2 C3 -60.2(2)
C15 N1 C14 C13 70.8(2)
C16 N8 C9 C10 -61.1(2)
C17 N4 C5 C6 163.31(15)
C19 N11 C12 C13 162.84(15)
